data_7227808
loop_
_publ_author_name
'Hamdouni, Monia'
'Walha, Siwar'
'Duhayon, Carine'
'Kabadou, Ahlem'
'Sutter, Jean-Pascal'

_publ_section_title
;
 Hydrogen-bonded supramolecular architectures based on
 [Zr(C2O4)4]4&#x2212; anion and protonated polyamine cations
;
_journal_issue 12
_journal_name_full CrystEngComm
_journal_page_first 1633
_journal_paper_doi 10.1039/C6CE02547A
_journal_volume 19
_journal_year 2017
_chemical_formula_moiety 'C8 O16 Zr, 2(C6 H10 N2), 4(H2 O)'
_chemical_formula_sum 'C20 H28 N4 O20 Zr'
_chemical_formula_weight 735.68
_space_group_IT_number 14
_symmetry_cell_setting monoclinic
_symmetry_space_group_name_Hall '-P 2ybc'
_symmetry_space_group_name_H-M 'P 1 21/c 1'
_atom_sites_solution_hydrogens difmap
_atom_sites_solution_primary direct
_audit_update_record
;
2016-11-15 deposited with the CCDC.
2017-02-17 downloaded from the CCDC.
;
_cell_angle_alpha 90
_cell_angle_beta 98.917(5)
_cell_angle_gamma 90
_cell_formula_units_Z 4
_cell_length_a 15.078(5)
_cell_length_b 20.979(5)
_cell_length_c 8.776(5)
_cell_measurement_reflns_used 9636
_cell_measurement_temperature 180
_cell_measurement_theta_max 35
_cell_measurement_theta_min 2
_cell_volume 2742.5(19)
_computing_cell_refinement 'Apex2 (Bruker AXS, 2006)'
_computing_data_collection 'Apex2 (Bruker AXS, 2006)'
_computing_data_reduction 'Apex2 (Bruker AXS, 2006)'
_computing_molecular_graphics 'CAMERON (Watkin et al., 1996)'
_computing_publication_material 'CRYSTALS (Betteridge et al., 2003)'
_computing_structure_refinement 'CRYSTALS (Betteridge et al., 2003)'
_computing_structure_solution 'SHELXS 86 (Sheldrick, 1986)'
_diffrn_ambient_temperature 180
_diffrn_measured_fraction_theta_full 0.991
_diffrn_measured_fraction_theta_max 0.975
_diffrn_measurement_device Area
_diffrn_measurement_device_type 'Bruker Kappa Apex2'
_diffrn_measurement_method '\f & \w scans'
_diffrn_radiation_monochromator graphite
_diffrn_radiation_type 'Mo K\a'
_diffrn_radiation_wavelength 0.71073
_diffrn_reflns_av_R_equivalents 0.058
_diffrn_reflns_limit_h_max 24
_diffrn_reflns_limit_h_min -23
_diffrn_reflns_limit_k_max 30
_diffrn_reflns_limit_k_min -33
_diffrn_reflns_limit_l_max 14
_diffrn_reflns_limit_l_min -14
_diffrn_reflns_number 43277
_diffrn_reflns_theta_full 25.060
_diffrn_reflns_theta_max 35.800
_diffrn_reflns_theta_min 2.375
_diffrn_standards_number 0
_exptl_absorpt_coefficient_mu 0.503
_exptl_absorpt_correction_T_max 0.98
_exptl_absorpt_correction_T_min 0.79
_exptl_absorpt_correction_type multi-scan
_exptl_absorpt_process_details 'SADABS (Siemens, 1996)'
_exptl_crystal_colour 'blue violet'
_exptl_crystal_density_diffrn 1.782
_exptl_crystal_density_method 'not measured'
_exptl_crystal_description block
_exptl_crystal_F_000 1504
_exptl_crystal_size_max 0.200
_exptl_crystal_size_mid 0.100
_exptl_crystal_size_min 0.050
_refine_diff_density_max 0.44
_refine_diff_density_min -0.41
_refine_ls_extinction_method None
_refine_ls_goodness_of_fit_ref 1.1223
_refine_ls_hydrogen_treatment constr
_refine_ls_matrix_type full
_refine_ls_number_parameters 406
_refine_ls_number_reflns 6566
_refine_ls_number_restraints 0
_refine_ls_R_factor_all 0.0842
_refine_ls_R_factor_gt 0.0397
_refine_ls_shift/su_max 0.0010708
_refine_ls_shift/su_mean 0.0000930
_refine_ls_structure_factor_coef F
_refine_ls_weighting_details
;
 Method, part 1, Chebychev polynomial, (Watkin, 1994, Prince, 1982) 
 [weight] = 1.0/[A~0~*T~0~(x)+A~1~*T~1~(x) ... +A~n-1~]*T~n-1~(x)] 
 where A~i~ are the Chebychev coefficients listed below and x= Fcalc/Fmax 
 Method = Robust Weighting (Prince, 1982) 
 W = [weight] * [1-(deltaF/6*sigmaF)^2^]^2^ 
 A~i~ are: 
 0.326 0.342 0.288 0.164 0.722E-01 
;
_refine_ls_weighting_scheme calc
_refine_ls_wR_factor_all 0.0624
_refine_ls_wR_factor_gt 0.0315
_refine_ls_wR_factor_ref 0.0295
_reflns_limit_h_max 24
_reflns_limit_h_min -24
_reflns_limit_k_max 33
_reflns_limit_k_min 0
_reflns_limit_l_max 14
_reflns_limit_l_min 0
_reflns_number_gt 7226
_reflns_number_total 12503
_reflns_threshold_expression I>2.0\s(I)
_oxford_refine_ls_r_factor_ref 0.0352
_oxford_reflns_number_all 12486
_oxford_reflns_threshold_expression_ref I>3.0\s(I)
_cod_data_source_file c6ce02547a2.cif
_cod_data_source_block cpd2
_cod_depositor_comments 'Adding full bibliography for 7227806--7227809.cif.'
_cod_original_cell_volume 2742.5(16)
_cod_original_sg_symbol_Hall '-P 2ybc '
_cod_original_sg_symbol_H-M 'P 1 21/c 1 '
_cod_original_formula_sum 'C20 H28 N4 O20 Zr1'
_cod_database_code 7227808

loop_
_symmetry_equiv_pos_as_xyz
x,y,z
-x,-y,-z
-x,y+1/2,-z+1/2
x,-y+1/2,z+1/2

loop_
_atom_site_label
_atom_site_type_symbol
_atom_site_fract_x
_atom_site_fract_y
_atom_site_fract_z
_atom_site_U_iso_or_equiv
_atom_site_occupancy
_atom_site_adp_type
_atom_site_refinement_flags_posn
Zr1 Zr 0.240914(12) 0.499863(11) 0.963301(19) 0.0193 1.0000 Uani .
O1 O 0.29175(11) 0.59854(7) 1.01451(16) 0.0290 1.0000 Uani .
O2 O 0.28456(10) 0.54212(7) 0.75152(16) 0.0265 1.0000 Uani .
O3 O 0.33413(12) 0.62965(8) 0.64531(17) 0.0350 1.0000 Uani .
O4 O 0.33902(11) 0.68914(7) 0.92268(18) 0.0320 1.0000 Uani .
O5 O 0.12224(10) 0.54858(8) 0.85055(17) 0.0320 1.0000 Uani .
O6 O 0.16153(11) 0.52859(7) 1.13958(17) 0.0310 1.0000 Uani .
O7 O 0.03310(14) 0.57135(9) 1.1890(2) 0.0488 1.0000 Uani .
O8 O -0.00837(12) 0.59503(9) 0.8713(2) 0.0456 1.0000 Uani .
O9 O 0.18919(10) 0.43633(7) 0.76985(16) 0.0273 1.0000 Uani .
O10 O 0.20343(10) 0.40914(7) 1.05593(16) 0.0270 1.0000 Uani .
O11 O 0.14564(12) 0.31172(7) 1.00949(19) 0.0354 1.0000 Uani .
O12 O 0.12669(10) 0.34231(8) 0.69664(18) 0.0323 1.0000 Uani .
O13 O 0.36468(10) 0.44983(7) 0.93150(16) 0.0284 1.0000 Uani .
O14 O 0.33039(9) 0.49544(9) 1.18520(15) 0.0298 1.0000 Uani .
O15 O 0.50364(11) 0.42124(8) 1.03135(18) 0.0368 1.0000 Uani .
O16 O 0.46399(12) 0.46900(10) 1.3140(2) 0.0480 1.0000 Uani .
O17 O 0.35444(13) 0.45442(9) 0.5493(2) 0.0439 1.0000 Uani .
O18 O 0.33700(13) 0.61749(10) 1.3517(2) 0.0502 1.0000 Uani .
O19 O 0.19928(13) 0.38684(10) 1.3723(2) 0.0514 1.0000 Uani .
O20 O 0.11540(14) 0.51156(9) 0.4856(2) 0.0559 1.0000 Uani .
N1 N 0.48865(14) 0.38456(10) 0.7325(3) 0.0380 1.0000 Uani .
N2 N -0.00359(13) 0.60279(9) 0.5551(2) 0.0366 1.0000 Uani .
N3 N -0.07815(15) 0.71221(10) 0.6940(3) 0.0429 1.0000 Uani .
N4 N 0.60633(13) 0.27325(10) 0.7841(2) 0.0361 1.0000 Uani .
C1 C 0.31493(13) 0.63267(10) 0.9089(2) 0.0243 1.0000 Uani .
C2 C 0.31163(13) 0.59942(10) 0.7528(2) 0.0239 1.0000 Uani .
C3 C 0.06157(14) 0.56825(10) 0.9272(3) 0.0293 1.0000 Uani .
C4 C 0.08442(15) 0.55578(10) 1.1015(3) 0.0300 1.0000 Uani .
C5 C 0.16889(13) 0.36409(10) 0.9676(2) 0.0256 1.0000 Uani .
C6 C 0.15926(13) 0.38091(9) 0.7952(2) 0.0240 1.0000 Uani .
C7 C 0.40902(15) 0.47142(10) 1.1967(2) 0.0285 1.0000 Uani .
C8 C 0.42969(14) 0.44464(10) 1.0419(2) 0.0266 1.0000 Uani .
C9 C 0.00694(15) 0.71610(11) 0.6344(3) 0.0317 1.0000 Uani .
C10 C 0.04299(15) 0.66375(10) 0.5689(3) 0.0303 1.0000 Uani .
C11 C 0.12352(16) 0.66957(13) 0.5135(3) 0.0417 1.0000 Uani .
C12 C 0.16772(17) 0.72716(13) 0.5233(4) 0.0476 1.0000 Uani .
C13 C 0.13263(18) 0.77893(13) 0.5884(4) 0.0470 1.0000 Uani .
C14 C 0.05157(17) 0.77374(12) 0.6442(3) 0.0411 1.0000 Uani .
C15 C 0.4717(2) 0.20695(14) 0.7611(4) 0.0534 1.0000 Uani .
C16 C 0.3793(2) 0.20025(15) 0.7401(5) 0.0691 1.0000 Uani .
C17 C 0.3245(2) 0.25236(16) 0.7136(4) 0.0635 1.0000 Uani .
C18 C 0.36097(17) 0.31256(14) 0.7088(4) 0.0479 1.0000 Uani .
C19 C 0.45321(15) 0.32011(11) 0.7315(3) 0.0335 1.0000 Uani .
C20 C 0.50832(16) 0.26686(11) 0.7574(3) 0.0342 1.0000 Uani .
H111 H 0.1477 0.6345 0.4689 0.0499 1.0000 Uiso R
H121 H 0.2208 0.7306 0.4845 0.0566 1.0000 Uiso R
H131 H 0.1633 0.8180 0.5955 0.0567 1.0000 Uiso R
H141 H 0.0269 0.8085 0.6861 0.0493 1.0000 Uiso R
H151 H 0.5085 0.1711 0.7793 0.0653 1.0000 Uiso R
H161 H 0.3540 0.1603 0.7446 0.0826 1.0000 Uiso R
H173 H 0.3429 0.4827 0.6075 0.0649 1.0000 Uiso R
H201 H 0.1308 0.5119 0.4018 0.0839 1.0000 Uiso R
H202 H 0.1491 0.4966 0.5575 0.0843 1.0000 Uiso R
H22 H -0.0531 0.6054 0.4887 0.0543 1.0000 Uiso R
H21 H -0.0165 0.5923 0.6446 0.0549 1.0000 Uiso R
H42 H 0.6309 0.2361 0.7567 0.0543 1.0000 Uiso R
H43 H 0.6248 0.3060 0.7266 0.0539 1.0000 Uiso R
H31 H -0.1158 0.6842 0.6389 0.0645 1.0000 Uiso R
H23 H 0.0327 0.5737 0.5236 0.0553 1.0000 Uiso R
H33 H -0.0698 0.6985 0.7902 0.0646 1.0000 Uiso R
H13 H 0.4982 0.4008 0.8323 0.0567 1.0000 Uiso R
H41 H 0.6256 0.2813 0.8832 0.0541 1.0000 Uiso R
H11 H 0.4480 0.4083 0.6699 0.0557 1.0000 Uiso R
H12 H 0.5404 0.3850 0.6944 0.0557 1.0000 Uiso R
H32 H -0.1036 0.7496 0.6900 0.0657 1.0000 Uiso R
H171 H 0.2607 0.2474 0.6991 0.0752 1.0000 Uiso R
H192 H 0.1985 0.3955 1.2791 0.0760 1.0000 Uiso R
H191 H 0.2413 0.4029 1.4354 0.0759 1.0000 Uiso R
H172 H 0.3812 0.4698 0.4818 0.0667 1.0000 Uiso R
H181 H 0.3240 0.3481 0.6920 0.0573 1.0000 Uiso R
H182 H 0.3315 0.6133 1.4434 0.0746 1.0000 Uiso R
H183 H 0.3087 0.5898 1.3009 0.0754 1.0000 Uiso R

loop_
_atom_site_aniso_label
_atom_site_aniso_U_11
_atom_site_aniso_U_22
_atom_site_aniso_U_33
_atom_site_aniso_U_23
_atom_site_aniso_U_13
_atom_site_aniso_U_12
Zr1 0.02277(7) 0.01787(7) 0.01770(6) -0.00042(9) 0.00419(4) -0.00056(9)
O1 0.0417(8) 0.0248(7) 0.0222(6) -0.0024(5) 0.0098(6) -0.0067(6)
O2 0.0355(8) 0.0228(7) 0.0228(6) -0.0015(5) 0.0093(6) -0.0027(6)
O3 0.0482(10) 0.0335(9) 0.0247(7) 0.0045(6) 0.0101(7) -0.0085(7)
O4 0.0436(9) 0.0213(7) 0.0322(8) -0.0023(6) 0.0097(7) -0.0070(6)
O5 0.0292(7) 0.0401(9) 0.0272(7) 0.0010(6) 0.0064(6) 0.0074(7)
O6 0.0365(8) 0.0305(8) 0.0280(7) 0.0040(6) 0.0119(6) 0.0068(6)
O7 0.0547(11) 0.0484(11) 0.0506(11) 0.0066(9) 0.0311(9) 0.0155(9)
O8 0.0303(9) 0.0532(12) 0.0533(11) 0.0056(9) 0.0065(8) 0.0138(8)
O9 0.0336(8) 0.0249(7) 0.0224(6) -0.0002(5) 0.0011(5) -0.0039(6)
O10 0.0339(8) 0.0234(7) 0.0234(7) -0.0007(5) 0.0038(6) -0.0057(6)
O11 0.0450(9) 0.0229(8) 0.0370(9) 0.0033(6) 0.0020(7) -0.0061(7)
O12 0.0337(8) 0.0292(8) 0.0325(8) -0.0084(6) 0.0005(6) -0.0034(6)
O13 0.0258(7) 0.0355(8) 0.0235(7) -0.0031(6) 0.0026(5) 0.0032(6)
O14 0.0315(6) 0.0348(8) 0.0222(6) -0.0032(7) 0.0010(5) 0.0030(7)
O15 0.0281(7) 0.0423(9) 0.0388(10) -0.0016(7) 0.0016(7) 0.0079(7)
O16 0.0370(9) 0.0741(13) 0.0290(8) -0.0056(8) -0.0070(7) 0.0049(9)
O17 0.0610(12) 0.0384(10) 0.0354(9) -0.0052(7) 0.0170(8) -0.0011(9)
O18 0.0625(12) 0.0603(12) 0.0314(9) -0.0130(8) 0.0189(8) -0.0206(10)
O19 0.0503(11) 0.0709(14) 0.0337(9) 0.0068(9) 0.0084(8) -0.0159(10)
O20 0.0664(13) 0.0473(13) 0.0504(11) -0.0023(9) -0.0018(9) 0.0154(10)
N1 0.0358(10) 0.0337(10) 0.0471(12) -0.0040(9) 0.0152(9) 0.0018(8)
N2 0.0305(9) 0.0290(10) 0.0487(11) -0.0009(8) 0.0009(9) -0.0012(8)
N3 0.0453(12) 0.0248(10) 0.0633(14) 0.0129(9) 0.0230(11) 0.0083(9)
N4 0.0310(10) 0.0375(11) 0.0397(10) -0.0136(9) 0.0046(8) 0.0050(8)
C1 0.0247(9) 0.0235(9) 0.0246(9) 0.0017(7) 0.0039(7) -0.0006(7)
C2 0.0249(9) 0.0258(9) 0.0210(8) 0.0013(7) 0.0039(7) 0.0009(7)
C3 0.0266(10) 0.0261(10) 0.0360(11) -0.0002(8) 0.0070(8) -0.0009(8)
C4 0.0338(11) 0.0215(10) 0.0377(11) 0.0005(8) 0.0153(9) -0.0002(8)
C5 0.0245(9) 0.0225(9) 0.0290(9) -0.0005(7) 0.0020(7) 0.0009(7)
C6 0.0200(8) 0.0224(9) 0.0294(9) -0.0032(7) 0.0027(7) 0.0030(7)
C7 0.0314(10) 0.0285(11) 0.0250(9) 0.0012(8) 0.0020(8) -0.0056(8)
C8 0.0265(9) 0.0234(10) 0.0301(10) 0.0012(8) 0.0051(8) -0.0025(8)
C9 0.0296(10) 0.0282(11) 0.0370(11) 0.0075(9) 0.0042(8) 0.0027(8)
C10 0.0295(10) 0.0242(10) 0.0348(11) 0.0014(8) -0.0023(8) -0.0004(8)
C11 0.0313(11) 0.0373(13) 0.0573(16) -0.0045(11) 0.0089(11) 0.0018(10)
C12 0.0270(11) 0.0449(15) 0.0723(19) 0.0047(13) 0.0119(12) -0.0022(11)
C13 0.0366(13) 0.0326(13) 0.0703(19) 0.0065(12) 0.0034(12) -0.0082(10)
C14 0.0415(13) 0.0265(12) 0.0544(15) 0.0003(10) 0.0048(11) 0.0024(10)
C15 0.0447(16) 0.0321(14) 0.084(2) -0.0130(14) 0.0108(15) 0.0029(12)
C16 0.0463(17) 0.0362(16) 0.127(3) -0.0204(18) 0.0224(19) -0.0093(13)
C17 0.0316(13) 0.0547(19) 0.105(3) -0.0210(18) 0.0148(16) -0.0048(13)
C18 0.0321(12) 0.0433(15) 0.0682(19) -0.0082(13) 0.0078(12) 0.0054(11)
C19 0.0341(11) 0.0326(11) 0.0350(11) -0.0095(9) 0.0092(9) -0.0001(9)
C20 0.0302(11) 0.0337(13) 0.0391(12) -0.0122(10) 0.0067(9) 0.0035(10)

loop_
_atom_type_symbol
_atom_type_scat_dispersion_real
_atom_type_scat_dispersion_imag
_atom_type_scat_Cromer_Mann_a1
_atom_type_scat_Cromer_Mann_b1
_atom_type_scat_Cromer_Mann_a2
_atom_type_scat_Cromer_Mann_b2
_atom_type_scat_Cromer_Mann_a3
_atom_type_scat_Cromer_Mann_b3
_atom_type_scat_Cromer_Mann_a4
_atom_type_scat_Cromer_Mann_b4
_atom_type_scat_Cromer_Mann_c
_atom_type_scat_source
C 0.0033 0.0016 2.3100 20.8439 1.0200 10.2075 1.5886 0.5687 0.8650 51.6512 0.2156 'International Tables Vol C 4.2.6.8 and 6.1.1.4'
H 0.0000 0.0000 0.4930 10.5109 0.3229 26.1257 0.1402 3.1424 0.0408 57.7998 0.0030 'International Tables Vol C 4.2.6.8 and 6.1.1.4'
N 0.0061 0.0033 12.2126 0.0057 3.1322 9.8933 2.0125 28.9975 1.1663 0.5826 -11.5290 'International Tables Vol C 4.2.6.8 and 6.1.1.4'
O 0.0106 0.0060 3.0485 13.2771 2.2868 5.7011 1.5463 0.3239 0.8670 32.9089 0.2508 'International Tables Vol C 4.2.6.8 and 6.1.1.4'
Zr -2.9673 0.5597 17.8765 1.2762 10.9480 11.9160 5.4173 0.1176 3.6572 87.6627 2.0693 'International Tables Vol C 4.2.6.8 and 6.1.1.4'

loop_
_geom_angle_atom_site_label_1
_geom_angle_atom_site_label_2
_geom_angle_atom_site_label_3
_geom_angle
_geom_angle_publ_flag
O1 Zr1 O2 70.42(5) yes
O1 Zr1 O5 83.55(6) yes
O2 Zr1 O5 76.28(6) yes
O1 Zr1 O6 79.04(6) yes
O2 Zr1 O6 137.75(6) yes
O5 Zr1 O6 71.82(6) yes
O1 Zr1 O9 141.87(5) yes
O2 Zr1 O9 73.47(6) yes
O5 Zr1 O9 76.38(6) yes
O6 Zr1 O9 123.07(6) yes
O1 Zr1 O10 146.85(6) yes
O2 Zr1 O10 141.20(5) yes
O5 Zr1 O10 109.85(6) yes
O6 Zr1 O10 76.95(6) yes
O9 Zr1 O10 71.20(7) yes
O1 Zr1 O13 101.37(6) yes
O2 Zr1 O13 73.74(6) yes
O5 Zr1 O13 145.77(6) yes
O6 Zr1 O13 142.39(6) yes
O9 Zr1 O13 79.59(6) yes
O1 Zr1 O14 73.45(7) yes
O2 Zr1 O14 122.17(6) yes
O5 Zr1 O14 141.08(6) yes
O6 Zr1 O14 73.24(7) yes
O9 Zr1 O14 138.96(6) yes
O10 Zr1 O13 84.52(6) yes
O10 Zr1 O14 77.94(7) yes
O13 Zr1 O14 71.01(5) yes
Zr1 O1 C1 120.28(13) yes
Zr1 O2 C2 120.08(12) yes
Zr1 O5 C3 121.20(14) yes
Zr1 O6 C4 120.62(14) yes
Zr1 O9 C6 120.53(13) yes
Zr1 O10 C5 121.57(13) yes
Zr1 O13 C8 120.92(13) yes
Zr1 O14 C7 121.51(13) yes
H173 O17 H172 109.7 no
H182 O18 H183 109.5 no
H192 O19 H191 116.7 no
H201 O20 H202 118.8 no
C19 N1 H13 110.4 no
C19 N1 H11 107.1 no
H13 N1 H11 111.2 no
C19 N1 H12 110.4 no
H13 N1 H12 109.3 no
H11 N1 H12 108.3 no
C10 N2 H22 110.6 no
C10 N2 H21 108.8 no
H22 N2 H21 109.3 no
C10 N2 H23 108.4 no
H22 N2 H23 109.8 no
H21 N2 H23 109.9 no
C9 N3 H31 111.0 no
C9 N3 H33 111.0 no
H31 N3 H33 106.5 no
C9 N3 H32 109.9 no
H31 N3 H32 109.2 no
H33 N3 H32 109.2 no
C20 N4 H42 108.7 no
C20 N4 H43 111.3 no
H42 N4 H43 108.9 no
C20 N4 H41 110.0 no
H42 N4 H41 109.6 no
H43 N4 H41 108.3 no
O1 C1 O4 125.48(19) yes
O1 C1 C2 115.10(18) yes
O4 C1 C2 119.43(18) yes
C1 C2 O2 113.91(17) yes
C1 C2 O3 118.53(18) yes
O2 C2 O3 127.56(19) yes
O5 C3 O8 125.1(2) yes
O5 C3 C4 113.48(19) yes
O8 C3 C4 121.4(2) yes
C3 C4 O6 112.72(18) yes
C3 C4 O7 121.0(2) yes
O6 C4 O7 126.2(2) yes
O10 C5 O11 126.0(2) yes
O10 C5 C6 113.18(18) yes
O11 C5 C6 120.83(18) yes
C5 C6 O9 113.42(17) yes
C5 C6 O12 120.47(19) yes
O9 C6 O12 126.1(2) yes
O14 C7 O16 125.8(2) yes
O14 C7 C8 112.64(17) yes
O16 C7 C8 121.6(2) yes
C7 C8 O13 113.70(18) yes
C7 C8 O15 121.20(19) yes
O13 C8 O15 125.1(2) yes
N3 C9 C10 121.7(2) yes
N3 C9 C14 118.3(2) yes
C10 C9 C14 120.0(2) yes
N2 C10 C9 121.0(2) yes
N2 C10 C11 119.2(2) yes
C9 C10 C11 119.8(2) yes
C10 C11 C12 120.0(2) yes
C10 C11 H111 120.0 no
C12 C11 H111 120.1 no
C11 C12 C13 120.5(2) yes
C11 C12 H121 119.1 no
C13 C12 H121 120.5 no
C12 C13 C14 120.2(2) yes
C12 C13 H131 120.1 no
C14 C13 H131 119.8 no
C13 C14 C9 119.6(2) yes
C13 C14 H141 120.7 no
C9 C14 H141 119.7 no
C16 C15 C20 119.3(3) yes
C16 C15 H151 120.1 no
C20 C15 H151 120.6 no
C15 C16 C17 120.7(3) yes
C15 C16 H161 120.0 no
C17 C16 H161 119.3 no
C16 C17 C18 120.2(3) yes
C16 C17 H171 120.3 no
C18 C17 H171 119.5 no
C17 C18 C19 119.8(3) yes
C17 C18 H181 120.5 no
C19 C18 H181 119.7 no
N1 C19 C18 117.9(2) yes
N1 C19 C20 122.5(2) yes
C18 C19 C20 119.6(2) yes
N4 C20 C19 121.0(2) yes
N4 C20 C15 118.6(2) yes
C19 C20 C15 120.4(2) yes

loop_
_geom_bond_atom_site_label_1
_geom_bond_atom_site_label_2
_geom_bond_distance
_geom_bond_publ_flag
Zr1 O1 2.2289(16) yes
Zr1 O2 2.2478(17) yes
Zr1 O5 2.1626(16) yes
Zr1 O6 2.1825(16) yes
Zr1 O9 2.2038(16) yes
Zr1 O10 2.1783(15) yes
Zr1 O13 2.1962(15) yes
Zr1 O14 2.1924(16) yes
O1 C1 1.263(2) yes
O2 C2 1.269(2) yes
O3 C2 1.227(2) yes
O4 C1 1.240(2) yes
O5 C3 1.285(3) yes
O6 C4 1.292(3) yes
O7 C4 1.216(3) yes
O8 C3 1.228(3) yes
O9 C6 1.279(2) yes
O10 C5 1.281(2) yes
O11 C5 1.227(3) yes
O12 C6 1.230(2) yes
O13 C8 1.272(2) yes
O14 C7 1.278(3) yes
O15 C8 1.235(3) yes
O16 C7 1.218(3) yes
O17 H173 0.819 no
O17 H172 0.832 no
O18 H182 0.827 no
O18 H183 0.811 no
O19 H192 0.836 no
O19 H191 0.844 no
O20 H201 0.804 no
O20 H202 0.809 no
N1 C19 1.453(3) yes
N1 H13 0.930 no
N1 H11 0.906 no
N1 H12 0.895 no
N2 C10 1.455(3) yes
N2 H22 0.875 no
N2 H21 0.867 no
N2 H23 0.891 no
N3 C9 1.461(3) yes
N3 H31 0.904 no
N3 H33 0.882 no
N3 H32 0.872 no
N4 C20 1.466(3) yes
N4 H42 0.910 no
N4 H43 0.921 no
N4 H41 0.889 no
C1 C2 1.531(3) yes
C3 C4 1.538(3) yes
C5 C6 1.538(3) yes
C7 C8 1.546(3) yes
C9 C10 1.389(3) yes
C9 C14 1.380(3) yes
C10 C11 1.382(3) yes
C11 C12 1.376(4) yes
C11 H111 0.933 no
C12 C13 1.371(4) yes
C12 H121 0.921 no
C13 C14 1.390(4) yes
C13 H131 0.938 no
C14 H141 0.921 no
C15 C16 1.383(4) yes
C15 C20 1.375(4) yes
C15 H151 0.935 no
C16 C17 1.368(5) yes
C16 H161 0.923 no
C17 C18 1.381(4) yes
C17 H171 0.956 no
C18 C19 1.383(3) yes
C18 H181 0.929 no
C19 C20 1.390(3) yes

loop_
_geom_hbond_atom_site_label_D
_geom_hbond_atom_site_label_H
_geom_hbond_atom_site_label_A
_geom_hbond_site_symmetry_A
_geom_hbond_angle_DHA
_geom_hbond_distance_DH
_geom_hbond_distance_HA
_geom_hbond_distance_DA
_geom_hbond_publ_flag
C12 H121 O4 4_564 143.0 0.921 2.570 3.353(4) yes
C14 H141 O7 4_564 141.0 0.921 2.522 3.291(4) yes
C15 H151 O3 3_646 147.0 0.935 2.517 3.337(4) yes
O17 H173 O2 . 166.0 0.819 2.066 2.868(4) yes
O20 H201 O6 1_554 170.0 0.804 2.442 3.238(4) yes
O20 H202 O9 . 156.0 0.809 2.256 3.015(4) yes
N2 H22 O12 2_566 146.0 0.875 2.126 2.895(4) yes
N2 H21 O8 . 157.0 0.867 1.975 2.792(4) yes
N4 H42 O3 3_646 140.0 0.910 2.422 3.177(4) yes
N4 H42 O4 3_646 142.0 0.910 1.969 2.747(4) yes
N4 H43 O18 2_667 168.0 0.921 1.871 2.778(4) yes
N3 H31 O19 2_567 151.0 0.904 1.943 2.768(4) yes
N2 H23 O20 . 172.0 0.891 1.870 2.756(4) yes
N3 H33 O8 . 124.0 0.882 2.423 3.011(4) yes
N3 H33 O11 2_567 140.0 0.882 2.251 2.980(4) yes
N1 H13 O15 . 170.0 0.930 1.788 2.709(4) yes
N1 H13 C8 . 146.0 0.930 2.427 3.241(4) yes
N4 H41 O4 2_667 171.0 0.889 1.814 2.696(4) yes
N1 H11 O17 . 174.0 0.906 1.894 2.796(4) yes
N1 H12 O18 2_667 170.0 0.895 1.953 2.839(4) yes
N3 H32 O11 3_556 130.0 0.872 2.195 2.832(4) yes
N3 H32 O12 3_556 150.0 0.872 2.236 3.021(4) yes
C17 H171 O11 4_554 135.0 0.956 2.535 3.285(4) yes
O19 H192 O10 . 175.0 0.836 1.992 2.826(4) yes
O19 H191 O17 1_556 167.0 0.844 2.133 2.961(4) yes
O17 H172 O16 1_554 156.0 0.832 2.073 2.854(4) yes
O18 H182 O3 1_556 161.0 0.827 1.799 2.596(4) yes
O18 H183 O14 . 140.0 0.811 2.272 2.942(4) yes
